data_7239195
loop_
_publ_author_name
'Jia, Hong-Li'
'Li, Guang-Hua'
'Ding, Hong'
'Gao, Zhong-Min'
'Zeng, Guang'
'Yu, Jie-Hui'
'Xu, Ji-Qing'

_publ_section_title
;
 New halo(pseudohalo)cadmates templated by protonatated
 N-heterocyclic/diamine molecules
;
_journal_issue 37
_journal_name_full 'RSC Advances'
_journal_page_first 16416
_journal_paper_doi 10.1039/c3ra43421d
_journal_volume 3
_journal_year 2013
_chemical_formula_sum 'C19 H27 Br2 Cd3 N8 S6'
_chemical_formula_weight 1056.87
_space_group_IT_number 15
_space_group_name_Hall '-C 2yc'
_space_group_name_H-M_alt 'C 1 2/c 1'
_symmetry_cell_setting monoclinic
_symmetry_space_group_name_H-M 'C 1 2/c 1'
_atom_sites_solution_hydrogens geom
_atom_sites_solution_primary direct
_atom_sites_solution_secondary difmap
_audit_creation_method SHELXL-97
_cell_angle_alpha 90.00
_cell_angle_beta 113.306(8)
_cell_angle_gamma 90.00
_cell_formula_units_Z 4
_cell_length_a 28.015(2)
_cell_length_b 5.9167(3)
_cell_length_c 21.7640(18)
_cell_measurement_temperature 293(2)
_cell_volume 3313.2(4)
_computing_cell_refinement Process-auto
_computing_data_collection Process-auto
_computing_data_reduction Process-auto
_computing_structure_refinement 'SHELXL-97 (Sheldrick, 1997)'
_computing_structure_solution 'SHELXS-97 (Sheldrick, 1990)'
_diffrn_ambient_temperature 293(2)
_diffrn_detector_area_resol_mean 10.0
_diffrn_measured_fraction_theta_full 0.999
_diffrn_measured_fraction_theta_max 0.999
_diffrn_measurement_device_type 'Rigaku RAXIS-RAPID'
_diffrn_measurement_method omega-scan
_diffrn_radiation_monochromator graphite
_diffrn_radiation_source 'fine-focus sealed tube'
_diffrn_radiation_type MoK\a
_diffrn_radiation_wavelength 0.71073
_diffrn_reflns_av_R_equivalents 0.0669
_diffrn_reflns_av_sigmaI/netI 0.0493
_diffrn_reflns_limit_h_max 29
_diffrn_reflns_limit_h_min -33
_diffrn_reflns_limit_k_max 7
_diffrn_reflns_limit_k_min -7
_diffrn_reflns_limit_l_max 25
_diffrn_reflns_limit_l_min -25
_diffrn_reflns_number 8841
_diffrn_reflns_theta_full 25.02
_diffrn_reflns_theta_max 25.02
_diffrn_reflns_theta_min 1.58
_diffrn_standards_decay_% 0
_diffrn_standards_interval_count 0
_diffrn_standards_interval_time 0
_diffrn_standards_number 0
_exptl_absorpt_coefficient_mu 4.723
_exptl_absorpt_correction_T_max 0.595
_exptl_absorpt_correction_T_min 0.573
_exptl_absorpt_correction_type empirical
_exptl_absorpt_process_details Process-auto
_exptl_crystal_colour colorless
_exptl_crystal_density_diffrn 2.119
_exptl_crystal_density_method 'not measured'
_exptl_crystal_description needle
_exptl_crystal_F_000 2028
_exptl_crystal_size_max 0.12
_exptl_crystal_size_mid 0.11
_exptl_crystal_size_min 0.11
_refine_diff_density_max 1.111
_refine_diff_density_min -0.619
_refine_diff_density_rms 0.113
_refine_ls_extinction_method none
_refine_ls_goodness_of_fit_ref 1.041
_refine_ls_hydrogen_treatment mixed
_refine_ls_matrix_type full
_refine_ls_number_parameters 174
_refine_ls_number_reflns 2898
_refine_ls_number_restraints 0
_refine_ls_restrained_S_all 1.041
_refine_ls_R_factor_all 0.0429
_refine_ls_R_factor_gt 0.0350
_refine_ls_shift/su_max 0.001
_refine_ls_shift/su_mean 0.000
_refine_ls_structure_factor_coef Fsqd
_refine_ls_weighting_details 'calc w=1/[\s^2^(Fo^2^)+(0.0327P)^2^+12.9771P] where P=(Fo^2^+2Fc^2^)/3'
_refine_ls_weighting_scheme calc
_refine_ls_wR_factor_gt 0.0823
_refine_ls_wR_factor_ref 0.0858
_reflns_number_gt 2446
_reflns_number_total 2898
_reflns_threshold_expression >2sigma(I)
_cod_data_source_file c3ra43421d.txt
_cod_data_source_block 3
_cod_original_sg_symbol_H-M C2/c
_cod_database_code 7239195

loop_
_symmetry_equiv_pos_as_xyz
'x, y, z'
'-x, y, -z+1/2'
'x+1/2, y+1/2, z'
'-x+1/2, y+1/2, -z+1/2'
'-x, -y, -z'
'x, -y, z-1/2'
'-x+1/2, -y+1/2, -z'
'x+1/2, -y+1/2, z-1/2'

loop_
_atom_site_label
_atom_site_type_symbol
_atom_site_fract_x
_atom_site_fract_y
_atom_site_fract_z
_atom_site_U_iso_or_equiv
_atom_site_adp_type
_atom_site_occupancy
_atom_site_symmetry_multiplicity
_atom_site_calc_flag
_atom_site_refinement_flags
Cd1 Cd 0.5000 0.5000 0.5000 0.03772(15) Uani 1 2 d S
Cd2 Cd 0.651107(15) 0.72825(6) 0.55930(2) 0.04087(14) Uani 1 1 d .
Br1 Br 0.73189(2) 0.66056(10) 0.67503(3) 0.05551(18) Uani 1 1 d .
S1 S 0.41247(5) 0.53330(19) 0.38716(6) 0.0365(3) Uani 1 1 d .
S2 S 0.55643(5) 0.75149(18) 0.44376(6) 0.0364(3) Uani 1 1 d .
S3 S 0.70416(6) 0.9788(2) 0.50442(8) 0.0504(4) Uani 1 1 d .
N1 N 0.37894(17) 0.9698(7) 0.4019(2) 0.0414(10) Uani 1 1 d .
N2 N 0.51950(17) 1.1855(7) 0.4544(2) 0.0388(10) Uani 1 1 d .
N3 N 0.66281(19) 1.4051(7) 0.5111(2) 0.0481(11) Uani 1 1 d .
N4 N 0.2875(2) 0.3328(9) 0.1745(3) 0.0793(17) Uani 1 1 d .
H4A H 0.2726 0.4160 0.1377 0.080 Uiso 1 1 calc .
H4B H 0.2924 0.4169 0.2104 0.080 Uiso 1 1 calc .
H4C H 0.2671 0.2162 0.1732 0.080 Uiso 1 1 calc .
C1 C 0.39283(18) 0.7906(8) 0.3964(2) 0.0328(10) Uani 1 1 d .
C2 C 0.53451(18) 1.0063(7) 0.4504(2) 0.0313(10) Uani 1 1 d .
C3 C 0.67941(19) 1.2289(8) 0.5085(2) 0.0359(11) Uani 1 1 d .
C4 C 0.4522(3) 0.2041(14) 0.2432(4) 0.079(2) Uani 1 1 d .
H4CA H 0.4602 0.3017 0.2824 0.095 Uiso 1 1 calc R
C5 C 0.4151(3) 0.0200(13) 0.2444(5) 0.103(3) Uani 1 1 d .
H5A H 0.4093 -0.0827 0.2074 0.124 Uiso 1 1 calc R
H5B H 0.4308 -0.0654 0.2856 0.124 Uiso 1 1 calc R
C6 C 0.3646(3) 0.1102(11) 0.2395(3) 0.071(2) Uani 1 1 d .
H6A H 0.3698 0.2032 0.2784 0.085 Uiso 1 1 calc R
H6B H 0.3420 -0.0142 0.2393 0.085 Uiso 1 1 calc R
C7 C 0.3393(2) 0.2465(9) 0.1781(3) 0.0480(13) Uani 1 1 d .
H7A H 0.3328 0.1474 0.1396 0.058 Uiso 1 1 calc R
C8 C 0.3745(3) 0.4356(11) 0.1750(4) 0.0659(17) Uani 1 1 d .
H8A H 0.3577 0.5184 0.1335 0.079 Uiso 1 1 calc R
H8B H 0.3803 0.5394 0.2118 0.079 Uiso 1 1 calc R
C9 C 0.4257(3) 0.3454(15) 0.1790(4) 0.088(2) Uani 1 1 d .
H9A H 0.4481 0.4701 0.1788 0.105 Uiso 1 1 calc R
H9B H 0.4202 0.2520 0.1401 0.105 Uiso 1 1 calc R
C10 C 0.5000 0.072(3) 0.2500 0.113(4) Uani 1 2 d S

loop_
_atom_site_aniso_label
_atom_site_aniso_U_11
_atom_site_aniso_U_22
_atom_site_aniso_U_33
_atom_site_aniso_U_23
_atom_site_aniso_U_13
_atom_site_aniso_U_12
Cd1 0.0384(3) 0.0222(3) 0.0507(3) -0.0044(2) 0.0157(2) 0.00510(19)
Cd2 0.0432(2) 0.0239(2) 0.0539(3) -0.00127(15) 0.01752(18) 0.00583(15)
Br1 0.0451(3) 0.0509(3) 0.0598(4) 0.0046(3) 0.0093(3) 0.0090(3)
S1 0.0407(7) 0.0257(6) 0.0414(7) -0.0048(5) 0.0145(6) 0.0045(5)
S2 0.0450(7) 0.0223(6) 0.0445(7) -0.0032(5) 0.0206(6) 0.0063(5)
S3 0.0588(9) 0.0292(7) 0.0776(10) 0.0047(6) 0.0425(8) 0.0087(6)
N1 0.049(3) 0.028(2) 0.046(3) 0.0031(18) 0.018(2) 0.0076(19)
N2 0.046(2) 0.027(2) 0.045(2) -0.0002(18) 0.020(2) 0.0066(18)
N3 0.061(3) 0.026(2) 0.067(3) 0.002(2) 0.035(2) 0.008(2)
N4 0.075(4) 0.053(3) 0.114(5) -0.001(3) 0.041(4) -0.004(3)
C1 0.032(2) 0.030(2) 0.034(3) 0.0033(19) 0.011(2) 0.004(2)
C2 0.038(3) 0.024(2) 0.035(3) 0.0006(18) 0.017(2) 0.0021(19)
C3 0.038(3) 0.030(3) 0.042(3) 0.000(2) 0.018(2) -0.001(2)
C4 0.058(4) 0.092(5) 0.083(5) -0.014(4) 0.023(4) -0.002(4)
C5 0.058(5) 0.079(5) 0.130(8) 0.042(5) -0.008(5) -0.006(4)
C6 0.067(4) 0.064(4) 0.061(4) 0.008(3) 0.002(3) -0.029(3)
C7 0.050(3) 0.043(3) 0.049(3) -0.004(2) 0.017(3) -0.003(2)
C8 0.072(4) 0.054(4) 0.074(4) 0.018(3) 0.032(4) -0.003(3)
C9 0.063(5) 0.101(6) 0.111(7) 0.008(5) 0.048(5) -0.015(4)
C10 0.070(8) 0.128(11) 0.147(12) 0.000 0.049(8) 0.000

loop_
_atom_type_symbol
_atom_type_description
_atom_type_scat_dispersion_real
_atom_type_scat_dispersion_imag
_atom_type_scat_source
C C 0.0033 0.0016 'International Tables Vol C Tables 4.2.6.8 and 6.1.1.4'
H H 0.0000 0.0000 'International Tables Vol C Tables 4.2.6.8 and 6.1.1.4'
N N 0.0061 0.0033 'International Tables Vol C Tables 4.2.6.8 and 6.1.1.4'
S S 0.1246 0.1234 'International Tables Vol C Tables 4.2.6.8 and 6.1.1.4'
Cd Cd -0.8075 1.2024 'International Tables Vol C Tables 4.2.6.8 and 6.1.1.4'
Br Br -0.2901 2.4595 'International Tables Vol C Tables 4.2.6.8 and 6.1.1.4'

loop_
_geom_angle_atom_site_label_1
_geom_angle_atom_site_label_2
_geom_angle_atom_site_label_3
_geom_angle
_geom_angle_site_symmetry_1
_geom_angle_site_symmetry_3
N2 Cd1 N2 180.00(19) 1_545 5_676
N2 Cd1 S1 87.20(11) 1_545 .
N2 Cd1 S1 92.80(11) 5_676 .
N2 Cd1 S1 92.80(11) 1_545 5_666
N2 Cd1 S1 87.20(11) 5_676 5_666
S1 Cd1 S1 180.00(5) . 5_666
N2 Cd1 S2 88.22(11) 1_545 .
N2 Cd1 S2 91.78(11) 5_676 .
S1 Cd1 S2 91.74(4) . .
S1 Cd1 S2 88.26(4) 5_666 .
N2 Cd1 S2 91.78(11) 1_545 5_666
N2 Cd1 S2 88.22(11) 5_676 5_666
S1 Cd1 S2 88.26(4) . 5_666
S1 Cd1 S2 91.74(4) 5_666 5_666
S2 Cd1 S2 180.00(4) . 5_666
N3 Cd2 N1 167.65(17) 1_545 5_676
N3 Cd2 Br1 94.97(12) 1_545 .
N1 Cd2 Br1 93.89(11) 5_676 .
N3 Cd2 S3 93.02(12) 1_545 .
N1 Cd2 S3 94.73(11) 5_676 .
Br1 Cd2 S3 95.20(4) . .
N3 Cd2 S2 83.48(13) 1_545 .
N1 Cd2 S2 86.42(11) 5_676 .
Br1 Cd2 S2 170.92(3) . .
S3 Cd2 S2 93.82(5) . .
N3 Cd2 S1 87.74(12) 1_545 5_666
N1 Cd2 S1 83.96(11) 5_676 5_666
Br1 Cd2 S1 88.13(3) . 5_666
S3 Cd2 S1 176.51(4) . 5_666
S2 Cd2 S1 82.88(4) . 5_666
C1 S1 Cd1 100.48(17) . .
C1 S1 Cd2 98.87(17) . 5_666
Cd1 S1 Cd2 94.35(4) . 5_666
C2 S2 Cd1 98.82(17) . .
C2 S2 Cd2 102.39(17) . .
Cd1 S2 Cd2 94.50(4) . .
C3 S3 Cd2 98.79(18) . .
C1 N1 Cd2 162.1(4) . 5_676
C2 N2 Cd1 159.9(4) . 1_565
C3 N3 Cd2 157.1(4) . 1_565
N1 C1 S1 179.1(4) . .
N2 C2 S2 178.9(4) . .
N3 C3 S3 178.8(5) . .
C10 C4 C5 102.5(8) . .
C10 C4 C9 117.3(6) . .
C5 C4 C9 108.5(6) . .
C6 C5 C4 112.6(7) . .
C5 C6 C7 111.4(6) . .
C6 C7 C8 111.0(5) . .
C6 C7 N4 109.7(6) . .
C8 C7 N4 112.2(5) . .
C9 C8 C7 111.1(6) . .
C8 C9 C4 110.5(6) . .
C4 C10 C4 117.7(12) 2_655 .

loop_
_geom_bond_atom_site_label_1
_geom_bond_atom_site_label_2
_geom_bond_distance
_geom_bond_site_symmetry_2
Cd1 N2 2.275(4) 1_545
Cd1 N2 2.275(4) 5_676
Cd1 S1 2.7052(13) .
Cd1 S1 2.7052(13) 5_666
Cd1 S2 2.7826(13) .
Cd1 S2 2.7826(13) 5_666
Cd2 N3 2.267(4) 1_545
Cd2 N1 2.275(4) 5_676
Cd2 Br1 2.6676(8) .
Cd2 S3 2.6906(14) .
Cd2 S2 2.8461(14) .
Cd2 S1 2.9268(14) 5_666
S1 C1 1.658(5) .
S1 Cd2 2.9268(14) 5_666
S2 C2 1.656(4) .
S3 C3 1.651(5) .
N1 C1 1.152(6) .
N1 Cd2 2.275(4) 5_676
N2 C2 1.156(6) .
N2 Cd1 2.275(4) 1_565
N3 C3 1.152(6) .
N3 Cd2 2.267(4) 1_565
N4 C7 1.511(8) .
C4 C10 1.506(10) .
C4 C5 1.513(10) .
C4 C9 1.544(11) .
C5 C6 1.476(11) .
C6 C7 1.479(8) .
C7 C8 1.509(8) .
C8 C9 1.501(10) .
C10 C4 1.506(11) 2_655
